data_7230660
loop_
_publ_author_name
'Mir, Sajjad Husain'
'Takasaki, Yuichi'
'Engel, Emile R.'
'Takamizawa, Satoshi'

_publ_section_title
;
 Controllability of coercive stress in organoferroelasticity by the
 incorporation of a bulky flipping moiety in molecular crystals
;
_journal_issue 27
_journal_name_full CrystEngComm
_journal_page_first 3807
_journal_paper_doi 10.1039/C8CE00295A
_journal_volume 20
_journal_year 2018
_chemical_formula_sum 'C8 H12 O4'
_chemical_formula_weight 172.18
_space_group_crystal_system monoclinic
_space_group_IT_number 14
_space_group_name_Hall '-P 2yn'
_space_group_name_H-M_alt 'P 1 21/n 1'
_symmetry_space_group_name_Hall '-P 2yn'
_symmetry_space_group_name_H-M 'P 1 21/n 1'
_atom_sites_solution_hydrogens geom
_audit_creation_method SHELXL-2014/7
_audit_update_record
;
2018-02-22 deposited with the CCDC.
2018-05-16 downloaded from the CCDC.
;
_cell_angle_alpha 90
_cell_angle_beta 106.656(4)
_cell_angle_gamma 90
_cell_formula_units_Z 2
_cell_length_a 5.6272(17)
_cell_length_b 8.095(3)
_cell_length_c 9.638(3)
_cell_measurement_reflns_used 1142
_cell_measurement_temperature 298
_cell_measurement_theta_max 26.021
_cell_measurement_theta_min 3.347
_cell_volume 420.6(2)
_computing_structure_refinement 'SHELXL-2014/7 (Sheldrick, 2014)'
_diffrn_ambient_temperature 298
_diffrn_measured_fraction_theta_full 0.999
_diffrn_measured_fraction_theta_max 0.885
_diffrn_measurement_device_type 'Bruker SMART Breeze'
_diffrn_radiation_type MoK\a
_diffrn_radiation_wavelength 0.71073
_diffrn_reflns_av_R_equivalents 0.0326
_diffrn_reflns_av_unetI/netI 0.0253
_diffrn_reflns_Laue_measured_fraction_full 0.999
_diffrn_reflns_Laue_measured_fraction_max 0.885
_diffrn_reflns_limit_h_max 6
_diffrn_reflns_limit_h_min -7
_diffrn_reflns_limit_k_max 9
_diffrn_reflns_limit_k_min 0
_diffrn_reflns_limit_l_max 12
_diffrn_reflns_limit_l_min 0
_diffrn_reflns_number 870
_diffrn_reflns_point_group_measured_fraction_full 0.999
_diffrn_reflns_point_group_measured_fraction_max 0.885
_diffrn_reflns_theta_full 25.242
_diffrn_reflns_theta_max 27.571
_diffrn_reflns_theta_min 3.347
_exptl_absorpt_coefficient_mu 0.109
_exptl_absorpt_correction_type multi-scan
_exptl_crystal_colour colorless
_exptl_crystal_density_diffrn 1.359
_exptl_crystal_description plate
_exptl_crystal_F_000 184
_exptl_crystal_size_max 0.595
_exptl_crystal_size_mid 0.398
_exptl_crystal_size_min 0.330
_exptl_transmission_factor_max 0.745566
_exptl_transmission_factor_min 0.470073
_refine_diff_density_max 0.370
_refine_diff_density_min -0.689
_refine_diff_density_rms 0.221
_refine_ls_extinction_method none
_refine_ls_goodness_of_fit_ref 1.103
_refine_ls_hydrogen_treatment constr
_refine_ls_matrix_type full
_refine_ls_number_parameters 56
_refine_ls_number_reflns 870
_refine_ls_number_restraints 0
_refine_ls_restrained_S_all 1.103
_refine_ls_R_factor_all 0.1044
_refine_ls_R_factor_gt 0.0925
_refine_ls_shift/su_max 0.000
_refine_ls_shift/su_mean 0.000
_refine_ls_structure_factor_coef Fsqd
_refine_ls_weighting_details 'w=1/[\s^2^(Fo^2^)+(0.1584P)^2^+0.0960P] where P=(Fo^2^+2Fc^2^)/3'
_refine_ls_weighting_scheme calc
_refine_ls_wR_factor_gt 0.2301
_refine_ls_wR_factor_ref 0.2460
_reflns_Friedel_coverage 0.000
_reflns_number_gt 686
_reflns_number_total 870
_reflns_threshold_expression 'I > 2\s(I)'
_cod_data_source_file c8ce00295a5.cif
_cod_data_source_block parent_domain
_cod_depositor_comments 'Adding full bibliography for 7230660--7230661.cif.'
_cod_database_code 7230660
_shelx_shelxl_version_number 2014/7
_shelx_space_group_comment
;
The symmetry employed for this shelxl refinement is uniquely defined
by the following loop, which should always be used as a source of
symmetry information in preference to the above space-group names.
They are only intended as comments.
;
_shelx_estimated_absorpt_t_min 0.938
_shelx_estimated_absorpt_t_max 0.965

loop_
_space_group_symop_operation_xyz
'x, y, z'
'-x+1/2, y+1/2, -z+1/2'
'-x, -y, -z'
'x-1/2, -y-1/2, z-1/2'

loop_
_atom_site_label
_atom_site_type_symbol
_atom_site_fract_x
_atom_site_fract_y
_atom_site_fract_z
_atom_site_U_iso_or_equiv
_atom_site_adp_type
_atom_site_occupancy
_atom_site_site_symmetry_order
_atom_site_calc_flag
_atom_site_refinement_flags_posn
_atom_site_refinement_flags_adp
C1 C 0.5622(5) 0.5363(3) 0.3652(3) 0.0453(8) Uani 1 1 d . .
H1 H 0.6986 0.6143 0.4034 0.054 Uiso 1 1 calc R U
C2 C 0.6383(6) 0.3738(4) 0.4435(3) 0.0541(9) Uani 1 1 d . .
H2A H 0.7950 0.3380 0.4305 0.065 Uiso 1 1 calc R U
H2B H 0.5147 0.2903 0.4019 0.065 Uiso 1 1 calc R U
C3 C 0.6649(6) 0.3906(4) 0.6060(3) 0.0583(9) Uani 1 1 d . .
H3A H 0.6960 0.2824 0.6508 0.070 Uiso 1 1 calc R U
H3B H 0.8069 0.4600 0.6502 0.070 Uiso 1 1 calc R U
C4 C 0.5314(5) 0.5186(3) 0.2043(3) 0.0428(7) Uani 1 1 d . .
O1 O 0.7154(4) 0.4473(3) 0.1726(2) 0.0654(8) Uani 1 1 d . .
H1A H 0.6861 0.4416 0.0844 0.098 Uiso 1 1 calc R U
O2 O 0.3492(4) 0.5705(3) 0.1112(2) 0.0647(8) Uani 1 1 d . .

loop_
_atom_site_aniso_label
_atom_site_aniso_U_11
_atom_site_aniso_U_22
_atom_site_aniso_U_33
_atom_site_aniso_U_23
_atom_site_aniso_U_13
_atom_site_aniso_U_12
C1 0.0543(16) 0.0563(17) 0.0274(14) -0.0014(11) 0.0153(11) 0.0000(12)
C2 0.0710(18) 0.0659(18) 0.0299(15) 0.0045(12) 0.0214(13) 0.0233(14)
C3 0.0728(19) 0.079(2) 0.0259(14) 0.0078(12) 0.0177(13) 0.0293(16)
C4 0.0569(15) 0.0482(14) 0.0278(13) 0.0028(10) 0.0193(12) 0.0065(11)
O1 0.0738(15) 0.0989(19) 0.0297(11) 0.0068(10) 0.0250(11) 0.0287(12)
O2 0.0710(15) 0.0977(18) 0.0272(11) 0.0057(10) 0.0170(10) 0.0290(12)

loop_
_atom_type_symbol
_atom_type_description
_atom_type_scat_dispersion_real
_atom_type_scat_dispersion_imag
_atom_type_scat_source
C C 0.0033 0.0016 'International Tables Vol C Tables 4.2.6.8 and 6.1.1.4'
H H 0.0000 0.0000 'International Tables Vol C Tables 4.2.6.8 and 6.1.1.4'
O O 0.0106 0.0060 'International Tables Vol C Tables 4.2.6.8 and 6.1.1.4'

loop_
_geom_angle_atom_site_label_1
_geom_angle_atom_site_label_2
_geom_angle_atom_site_label_3
_geom_angle
_geom_angle_site_symmetry_1
C3 C1 C2 112.5(2) 3_666
C3 C1 C4 111.8(2) 3_666
C2 C1 C4 111.1(2) .
C3 C1 H1 107.0 3_666
C2 C1 H1 107.0 .
C4 C1 H1 107.0 .
C1 C2 C3 111.2(2) .
C1 C2 H2A 109.4 .
C3 C2 H2A 109.4 .
C1 C2 H2B 109.4 .
C3 C2 H2B 109.4 .
H2A C2 H2B 108.0 .
C1 C3 C2 112.5(2) 3_666
C1 C3 H3A 109.1 3_666
C2 C3 H3A 109.1 .
C1 C3 H3B 109.1 3_666
C2 C3 H3B 109.1 .
H3A C3 H3B 107.8 .
O2 C4 O1 122.5(2) .
O2 C4 C1 122.8(2) .
O1 C4 C1 114.7(2) .
C4 O1 H1A 109.5 .

loop_
_geom_bond_atom_site_label_1
_geom_bond_atom_site_label_2
_geom_bond_distance
_geom_bond_site_symmetry_2
C1 C3 1.505(4) 3_666
C1 C2 1.516(4) .
C1 C4 1.517(3) .
C1 H1 0.9800 .
C2 C3 1.535(4) .
C2 H2A 0.9700 .
C2 H2B 0.9700 .
C3 C1 1.505(4) 3_666
C3 H3A 0.9700 .
C3 H3B 0.9700 .
C4 O2 1.227(3) .
C4 O1 1.295(3) .
O1 H1A 0.8200 .
